data_7153732
loop_
_publ_author_name
'Davies, Stephen G.'
'Fletcher, Ai M.'
'Lee, James A.'
'Roberts, Paul M.'
'Souleymanou, Myriam Y.'
'Thomson, James E.'
'Zammit, Charlotte M.'

_publ_section_title
;
 Diastereoselective Ireland-Claisen rearrangements of substituted allyl
 \b-amino esters: applications in the asymmetric synthesis of
 C(5)-substituted transpentacins.
;
_journal_issue 17
_journal_name_full 'Organic &amp; biomolecular chemistry'
_journal_page_first 2702
_journal_page_last 2728
_journal_paper_doi 10.1039/c4ob00274a
_journal_volume 12
_journal_year 2014
_chemical_absolute_configuration ad
_chemical_formula_moiety 'C34.50 H36 N1 O2.50'
_chemical_formula_sum 'C34.5 H36 N O2.5'
_chemical_formula_weight 504.67
_space_group_IT_number 19
_symmetry_cell_setting orthorhombic
_symmetry_space_group_name_Hall 'P 2ac 2ab'
_symmetry_space_group_name_H-M 'P 21 21 21'
_atom_sites_solution_hydrogens difmap
_atom_sites_solution_primary direct
_cell_angle_alpha 90
_cell_angle_beta 90
_cell_angle_gamma 90
_cell_formula_units_Z 8
_cell_length_a 12.31500(10)
_cell_length_b 15.4817(2)
_cell_length_c 29.8308(3)
_cell_measurement_reflns_used 49571
_cell_measurement_temperature 150
_cell_measurement_theta_max 77
_cell_measurement_theta_min 3
_cell_volume 5687.45(10)
_computing_cell_refinement 'CrysAlis, (Oxford Diffraction, 2002)'
_computing_data_collection 'SuperNova, (Oxford Diffraction, 2010)'
_computing_data_reduction 'CrysAlis, (Oxford Diffraction, 2002)'
_computing_molecular_graphics 'CAMERON (Watkin et al., 1996)'
_computing_publication_material 'CRYSTALS (Betteridge et al., 2003)'
_computing_structure_refinement 'CRYSTALS (Betteridge et al., 2003)'
_computing_structure_solution 'SIR92 (Altomare et al., 1994)'
_diffrn_ambient_temperature 150
_diffrn_measured_fraction_theta_full 0.997
_diffrn_measured_fraction_theta_max 0.997
_diffrn_measurement_device Area
_diffrn_measurement_device_type 'Oxford Diffraction SuperNova'
_diffrn_measurement_method \w
_diffrn_radiation_monochromator graphite
_diffrn_radiation_type 'Cu K\a'
_diffrn_radiation_wavelength 1.54180
_diffrn_reflns_av_R_equivalents 0.044
_diffrn_reflns_limit_h_max 15
_diffrn_reflns_limit_h_min -15
_diffrn_reflns_limit_k_max 19
_diffrn_reflns_limit_k_min -19
_diffrn_reflns_limit_l_max 37
_diffrn_reflns_limit_l_min -33
_diffrn_reflns_number 93762
_diffrn_reflns_theta_full 76.899
_diffrn_reflns_theta_max 76.899
_diffrn_reflns_theta_min 3.216
_diffrn_standards_number 0
_exptl_absorpt_coefficient_mu 0.571
_exptl_absorpt_correction_T_max 0.92
_exptl_absorpt_correction_T_min 0.62
_exptl_absorpt_correction_type multi-scan
_exptl_absorpt_process_details 'CrysAlis, (Oxford Diffraction, 2002)'
_exptl_crystal_colour colourless
_exptl_crystal_density_diffrn 1.179
_exptl_crystal_density_method 'not measured'
_exptl_crystal_description plate
_exptl_crystal_F_000 2160
_exptl_crystal_size_max 0.260
_exptl_crystal_size_mid 0.210
_exptl_crystal_size_min 0.150
_refine_diff_density_max 0.62
_refine_diff_density_min -0.35
_refine_ls_abs_structure_details 'Flack (1983), 5339 Friedel-pairs'
_refine_ls_abs_structure_Flack 0.02(16)
_refine_ls_extinction_method None
_refine_ls_goodness_of_fit_ref 0.9978
_refine_ls_hydrogen_treatment constr
_refine_ls_matrix_type full
_refine_ls_number_parameters 686
_refine_ls_number_reflns 11907
_refine_ls_number_restraints 0
_refine_ls_R_factor_all 0.0454
_refine_ls_R_factor_gt 0.0439
_refine_ls_shift/su_max 0.0003193
_refine_ls_shift/su_mean 0.0000453
_refine_ls_structure_factor_coef Fsqd
_refine_ls_weighting_details
;
 Method= Modified Sheldrick 
 w=1/[\s^2^(F^2^) + ( 0.07P)^2^ + 1.53P] 
 ,where P=(max(Fo^2^,0) + 2Fc^2^)/3 
;
_refine_ls_weighting_scheme calc
_refine_ls_wR_factor_all 0.1179
_refine_ls_wR_factor_gt 0.1164
_refine_ls_wR_factor_ref 0.1179
_reflns_limit_h_max 15
_reflns_limit_h_min -15
_reflns_limit_k_max 19
_reflns_limit_k_min 0
_reflns_limit_l_max 37
_reflns_limit_l_min 0
_reflns_number_gt 11422
_reflns_number_total 11951
_reflns_threshold_expression I>2.0\s(I)
_oxford_diffrn_Wilson_B_factor 0.00
_oxford_diffrn_Wilson_scale 0.00
_oxford_refine_ls_r_factor_ref 0.0454
_oxford_refine_ls_scale 3.33(3)
_oxford_reflns_number_all 11907
_oxford_reflns_threshold_expression_ref I>-3.0\s(I)
_cod_data_source_file c4ob00274a2.cif
_cod_data_source_block 37
_cod_original_formula_sum 'C34.50 H36 N1 O2.50'
_cod_database_code 7153732

loop_
_symmetry_equiv_pos_as_xyz
x,y,z
x+1/2,-y+1/2,-z
-x,y+1/2,-z+1/2
-x+1/2,-y,z+1/2

loop_
_atom_site_label
_atom_site_type_symbol
_atom_site_fract_x
_atom_site_fract_y
_atom_site_fract_z
_atom_site_U_iso_or_equiv
_atom_site_occupancy
_atom_site_adp_type
_atom_site_refinement_flags_posn
O1 O 0.65945(11) 0.58919(8) 0.11239(4) 0.0404 1.0000 Uani .
C2 C 0.67556(12) 0.51792(11) 0.09217(5) 0.0311 1.0000 Uani .
O3 O 0.64895(11) 0.44583(9) 0.10814(4) 0.0426 1.0000 Uani .
C4 C 0.72934(12) 0.51974(11) 0.04645(5) 0.0303 1.0000 Uani .
C5 C 0.85133(12) 0.54354(10) 0.05166(5) 0.0287 1.0000 Uani .
N6 N 0.89932(11) 0.49483(9) 0.08938(4) 0.0311 1.0000 Uani .
C7 C 1.00438(14) 0.52657(14) 0.10610(6) 0.0402 1.0000 Uani .
C8 C 0.99460(15) 0.61840(13) 0.12257(7) 0.0446 1.0000 Uani .
C9 C 0.9146(2) 0.63927(14) 0.15368(7) 0.0512 1.0000 Uani .
C10 C 0.9091(3) 0.71997(16) 0.17266(10) 0.0729 1.0000 Uani .
C11 C 0.9863(3) 0.78256(17) 0.15998(15) 0.0971 1.0000 Uani .
C12 C 1.0643(3) 0.7620(2) 0.12866(18) 0.1061 1.0000 Uani .
C13 C 1.0685(2) 0.68207(18) 0.11027(12) 0.0760 1.0000 Uani .
C14 C 1.10267(17) 0.5046(2) 0.07641(8) 0.0612 1.0000 Uani .
C15 C 0.89757(17) 0.40018(12) 0.08440(6) 0.0417 1.0000 Uani .
C16 C 0.91290(15) 0.35315(12) 0.12847(6) 0.0379 1.0000 Uani .
C17 C 0.87059(19) 0.38389(15) 0.16860(7) 0.0505 1.0000 Uani .
C18 C 0.8842(2) 0.33722(18) 0.20808(8) 0.0601 1.0000 Uani .
C19 C 0.93601(19) 0.25810(17) 0.20721(8) 0.0607 1.0000 Uani .
C20 C 0.9744(2) 0.22554(16) 0.16738(9) 0.0629 1.0000 Uani .
C21 C 0.96319(17) 0.27336(13) 0.12817(8) 0.0490 1.0000 Uani .
C22 C 0.90750(12) 0.53489(11) 0.00604(5) 0.0310 1.0000 Uani .
C23 C 0.89873(13) 0.46047(11) -0.01983(5) 0.0329 1.0000 Uani .
C24 C 0.95196(14) 0.45409(13) -0.06104(6) 0.0381 1.0000 Uani .
C25 C 1.01439(15) 0.52186(14) -0.07647(6) 0.0438 1.0000 Uani .
C26 C 1.02206(16) 0.59656(14) -0.05141(6) 0.0449 1.0000 Uani .
C27 C 0.96844(14) 0.60342(12) -0.01046(6) 0.0385 1.0000 Uani .
C28 C 0.67056(14) 0.57897(13) 0.01167(6) 0.0398 1.0000 Uani .
C29 C 0.55660(15) 0.54471(14) 0.00344(6) 0.0412 1.0000 Uani .
C30 C 0.46504(16) 0.58060(16) 0.02273(7) 0.0500 1.0000 Uani .
C31 C 0.36251(17) 0.54592(17) 0.01451(8) 0.0574 1.0000 Uani .
C32 C 0.34967(18) 0.47604(18) -0.01277(8) 0.0615 1.0000 Uani .
C33 C 0.4387(2) 0.4384(2) -0.03193(9) 0.0666 1.0000 Uani .
C34 C 0.54206(18) 0.47307(17) -0.02412(7) 0.0563 1.0000 Uani .
C35 C 0.67615(17) 0.67392(14) 0.02278(7) 0.0485 1.0000 Uani .
C36 C 0.7188(2) 0.73165(18) -0.00383(11) 0.0748 1.0000 Uani .
O37 O 0.56991(10) 0.57699(8) 0.19276(4) 0.0356 1.0000 Uani .
C38 C 0.56319(11) 0.50468(10) 0.21182(5) 0.0274 1.0000 Uani .
O39 O 0.59482(10) 0.43422(8) 0.19429(4) 0.0360 1.0000 Uani .
C40 C 0.51645(11) 0.49849(10) 0.25857(5) 0.0277 1.0000 Uani .
C41 C 0.39175(12) 0.51464(11) 0.25627(5) 0.0289 1.0000 Uani .
N42 N 0.34673(10) 0.48225(9) 0.21353(4) 0.0285 1.0000 Uani .
C43 C 0.32678(16) 0.38900(12) 0.21191(6) 0.0379 1.0000 Uani .
C44 C 0.32015(14) 0.35403(11) 0.16437(6) 0.0351 1.0000 Uani .
C45 C 0.25690(17) 0.28209(13) 0.15556(7) 0.0474 1.0000 Uani .
C46 C 0.2591(2) 0.24387(16) 0.11338(9) 0.0642 1.0000 Uani .
C47 C 0.3241(2) 0.27749(18) 0.07992(8) 0.0644 1.0000 Uani .
C48 C 0.38601(19) 0.34955(16) 0.08817(7) 0.0540 1.0000 Uani .
C49 C 0.38426(16) 0.38749(14) 0.13042(6) 0.0421 1.0000 Uani .
C50 C 0.25751(13) 0.53480(12) 0.19440(5) 0.0346 1.0000 Uani .
C51 C 0.29823(13) 0.62469(12) 0.18194(6) 0.0353 1.0000 Uani .
C52 C 0.35501(16) 0.63560(13) 0.14206(6) 0.0418 1.0000 Uani .
C53 C 0.39460(19) 0.71589(14) 0.12973(8) 0.0509 1.0000 Uani .
C54 C 0.37737(19) 0.78754(14) 0.15702(8) 0.0557 1.0000 Uani .
C55 C 0.3216(2) 0.77757(14) 0.19649(8) 0.0568 1.0000 Uani .
C56 C 0.28174(17) 0.69682(13) 0.20870(7) 0.0471 1.0000 Uani .
C57 C 0.15198(16) 0.53318(17) 0.22034(7) 0.0522 1.0000 Uani .
C58 C 0.33604(12) 0.48373(13) 0.29920(5) 0.0352 1.0000 Uani .
C59 C 0.26919(14) 0.54056(16) 0.32286(6) 0.0463 1.0000 Uani .
C60 C 0.21312(17) 0.5140(2) 0.36101(7) 0.0601 1.0000 Uani .
C61 C 0.22347(18) 0.4299(2) 0.37599(7) 0.0647 1.0000 Uani .
C62 C 0.29156(18) 0.37305(18) 0.35404(6) 0.0559 1.0000 Uani .
C63 C 0.34833(15) 0.40038(13) 0.31599(5) 0.0403 1.0000 Uani .
C64 C 0.57004(12) 0.56151(11) 0.29306(5) 0.0324 1.0000 Uani .
C65 C 0.69128(13) 0.54454(11) 0.29857(6) 0.0344 1.0000 Uani .
C66 C 0.76625(14) 0.56700(15) 0.26560(7) 0.0471 1.0000 Uani .
C67 C 0.87632(15) 0.54985(17) 0.27170(8) 0.0546 1.0000 Uani .
C68 C 0.91304(15) 0.51182(13) 0.31036(8) 0.0514 1.0000 Uani .
C69 C 0.84044(17) 0.49167(13) 0.34373(8) 0.0512 1.0000 Uani .
C70 C 0.72968(15) 0.50765(12) 0.33790(7) 0.0407 1.0000 Uani .
C71 C 0.54544(14) 0.65537(12) 0.28406(6) 0.0396 1.0000 Uani .
C72 C 0.48510(18) 0.70298(15) 0.31050(9) 0.0554 1.0000 Uani .
O73 O 0.7619(3) 0.2794(3) 0.02228(8) 0.1792 1.0000 Uani .
C74 C 0.6805(3) 0.24735(17) 0.03508(9) 0.0727 1.0000 Uani .
C75 C 0.6649(2) 0.22399(19) 0.08330(9) 0.0671 1.0000 Uani .
C76 C 0.5911(3) 0.2251(3) 0.00285(10) 0.0881 1.0000 Uani .
H41 H 0.7245 0.4579 0.0352 0.0364 1.0000 Uiso R
H51 H 0.8558 0.6063 0.0612 0.0346 1.0000 Uiso R
H71 H 1.0178 0.4899 0.1336 0.0519 1.0000 Uiso R
H91 H 0.8611 0.5955 0.1614 0.0637 1.0000 Uiso R
H101 H 0.8520 0.7313 0.1933 0.0932 1.0000 Uiso R
H111 H 0.9802 0.8381 0.1733 0.1142 1.0000 Uiso R
H121 H 1.1167 0.8062 0.1187 0.1339 1.0000 Uiso R
H131 H 1.1266 0.6697 0.0898 0.0978 1.0000 Uiso R
H142 H 1.1743 0.5171 0.0934 0.1092 1.0000 Uiso R
H141 H 1.0952 0.5395 0.0476 0.1090 1.0000 Uiso R
H143 H 1.0911 0.4338 0.0679 0.1090 1.0000 Uiso R
H151 H 0.9620 0.3805 0.0650 0.0527 1.0000 Uiso R
H152 H 0.8234 0.3845 0.0699 0.0531 1.0000 Uiso R
H171 H 0.8333 0.4417 0.1685 0.0656 1.0000 Uiso R
H181 H 0.8545 0.3597 0.2363 0.0753 1.0000 Uiso R
H191 H 0.9430 0.2264 0.2344 0.0773 1.0000 Uiso R
H201 H 1.0075 0.1683 0.1654 0.0772 1.0000 Uiso R
H211 H 0.9906 0.2508 0.1005 0.0631 1.0000 Uiso R
H231 H 0.8525 0.4126 -0.0092 0.0403 1.0000 Uiso R
H241 H 0.9454 0.3997 -0.0792 0.0475 1.0000 Uiso R
H251 H 1.0521 0.5184 -0.1049 0.0563 1.0000 Uiso R
H261 H 1.0663 0.6457 -0.0630 0.0562 1.0000 Uiso R
H271 H 0.9735 0.6542 0.0066 0.0489 1.0000 Uiso R
H281 H 0.7106 0.5702 -0.0179 0.0483 1.0000 Uiso R
H301 H 0.4768 0.6317 0.0410 0.0643 1.0000 Uiso R
H311 H 0.2994 0.5737 0.0267 0.0708 1.0000 Uiso R
H321 H 0.2775 0.4530 -0.0189 0.0786 1.0000 Uiso R
H331 H 0.4328 0.3859 -0.0512 0.0807 1.0000 Uiso R
H341 H 0.6041 0.4478 -0.0391 0.0699 1.0000 Uiso R
H351 H 0.6473 0.6925 0.0505 0.0614 1.0000 Uiso R
H362 H 0.7506 0.7125 -0.0317 0.0963 1.0000 Uiso R
H361 H 0.7219 0.7924 0.0041 0.0974 1.0000 Uiso R
H401 H 0.5273 0.4367 0.2690 0.0351 1.0000 Uiso R
H411 H 0.3829 0.5814 0.2561 0.0367 1.0000 Uiso R
H432 H 0.2474 0.3747 0.2264 0.0474 1.0000 Uiso R
H431 H 0.3899 0.3598 0.2280 0.0468 1.0000 Uiso R
H451 H 0.2134 0.2594 0.1792 0.0593 1.0000 Uiso R
H461 H 0.2158 0.1909 0.1081 0.0787 1.0000 Uiso R
H471 H 0.3243 0.2508 0.0513 0.0809 1.0000 Uiso R
H481 H 0.4330 0.3731 0.0633 0.0688 1.0000 Uiso R
H491 H 0.4286 0.4400 0.1367 0.0530 1.0000 Uiso R
H501 H 0.2388 0.5045 0.1647 0.0440 1.0000 Uiso R
H521 H 0.3661 0.5853 0.1222 0.0539 1.0000 Uiso R
H531 H 0.4347 0.7218 0.1016 0.0631 1.0000 Uiso R
H541 H 0.4064 0.8451 0.1490 0.0687 1.0000 Uiso R
H551 H 0.3091 0.8285 0.2154 0.0705 1.0000 Uiso R
H561 H 0.2361 0.6901 0.2362 0.0581 1.0000 Uiso R
H571 H 0.0922 0.5661 0.2008 0.0847 1.0000 Uiso R
H572 H 0.1627 0.5629 0.2522 0.0853 1.0000 Uiso R
H573 H 0.1289 0.4677 0.2258 0.0849 1.0000 Uiso R
H591 H 0.2603 0.6004 0.3121 0.0621 1.0000 Uiso R
H601 H 0.1651 0.5526 0.3770 0.0753 1.0000 Uiso R
H611 H 0.1855 0.4103 0.4012 0.0799 1.0000 Uiso R
H621 H 0.2990 0.3145 0.3652 0.0706 1.0000 Uiso R
H631 H 0.3979 0.3618 0.3016 0.0521 1.0000 Uiso R
H641 H 0.5330 0.5463 0.3230 0.0404 1.0000 Uiso R
H661 H 0.7390 0.5955 0.2380 0.0591 1.0000 Uiso R
H671 H 0.9285 0.5650 0.2492 0.0688 1.0000 Uiso R
H681 H 0.9903 0.4997 0.3149 0.0611 1.0000 Uiso R
H691 H 0.8674 0.4655 0.3709 0.0636 1.0000 Uiso R
H701 H 0.6804 0.4908 0.3611 0.0515 1.0000 Uiso R
H711 H 0.5751 0.6803 0.2562 0.0504 1.0000 Uiso R
H721 H 0.4718 0.7641 0.3037 0.0702 1.0000 Uiso R
H722 H 0.4524 0.6746 0.3365 0.0701 1.0000 Uiso R
H751 H 0.6449 0.1605 0.0838 0.1073 1.0000 Uiso R
H752 H 0.6065 0.2617 0.0950 0.1089 1.0000 Uiso R
H753 H 0.7362 0.2328 0.0990 0.1075 1.0000 Uiso R
H763 H 0.5211 0.2540 0.0149 0.1331 1.0000 Uiso R
H762 H 0.6110 0.2456 -0.0295 0.1331 1.0000 Uiso R
H761 H 0.5820 0.1586 0.0035 0.1338 1.0000 Uiso R
H11 H 0.6248 0.5910 0.1376 0.0649 1.0000 Uiso R
H391 H 0.6122 0.4357 0.1667 0.0603 1.0000 Uiso R

loop_
_atom_site_aniso_label
_atom_site_aniso_U_11
_atom_site_aniso_U_22
_atom_site_aniso_U_33
_atom_site_aniso_U_23
_atom_site_aniso_U_13
_atom_site_aniso_U_12
O1 0.0433(7) 0.0446(7) 0.0333(6) -0.0005(5) 0.0100(5) 0.0037(6)
C2 0.0267(7) 0.0397(8) 0.0268(7) 0.0031(6) 0.0027(5) -0.0030(6)
O3 0.0500(7) 0.0444(7) 0.0333(6) 0.0007(5) 0.0099(5) -0.0142(6)
C4 0.0273(7) 0.0398(8) 0.0237(6) 0.0028(6) 0.0015(5) -0.0005(6)
C5 0.0274(7) 0.0341(7) 0.0248(7) 0.0032(6) 0.0018(5) -0.0005(6)
N6 0.0314(6) 0.0367(7) 0.0251(6) 0.0031(5) -0.0009(5) 0.0010(5)
C7 0.0289(8) 0.0600(11) 0.0316(8) 0.0029(8) -0.0030(6) 0.0000(7)
C8 0.0378(9) 0.0512(10) 0.0449(10) 0.0115(8) -0.0170(8) -0.0093(8)
C9 0.0618(12) 0.0430(10) 0.0489(11) -0.0030(9) -0.0165(9) -0.0014(9)
C10 0.0847(18) 0.0540(13) 0.0799(17) -0.0159(12) -0.0376(15) 0.0156(13)
C11 0.106(3) 0.0385(12) 0.147(3) -0.0110(16) -0.066(3) -0.0069(14)
C12 0.072(2) 0.0570(17) 0.190(4) 0.008(2) -0.024(3) -0.0188(15)
C13 0.0517(13) 0.0612(15) 0.115(2) 0.0262(15) -0.0164(14) -0.0189(12)
C14 0.0345(9) 0.0989(19) 0.0501(11) 0.0032(12) 0.0013(8) -0.0024(11)
C15 0.0542(10) 0.0396(9) 0.0314(8) 0.0014(7) -0.0008(8) 0.0075(8)
C16 0.0377(8) 0.0414(9) 0.0345(8) 0.0072(7) -0.0033(7) 0.0008(7)
C17 0.0582(12) 0.0556(11) 0.0378(9) 0.0082(9) 0.0035(9) 0.0047(9)
C18 0.0663(14) 0.0746(15) 0.0395(10) 0.0160(10) 0.0048(10) -0.0061(12)
C19 0.0518(12) 0.0718(14) 0.0585(13) 0.0360(12) -0.0138(10) -0.0139(11)
C20 0.0618(13) 0.0496(12) 0.0772(16) 0.0258(12) -0.0142(12) 0.0013(10)
C21 0.0490(11) 0.0446(10) 0.0535(11) 0.0068(9) -0.0059(9) 0.0056(8)
C22 0.0255(7) 0.0405(8) 0.0269(7) 0.0060(6) 0.0016(6) -0.0002(6)
C23 0.0294(7) 0.0414(8) 0.0278(7) 0.0041(6) 0.0017(6) -0.0008(6)
C24 0.0357(8) 0.0505(10) 0.0282(7) 0.0006(7) 0.0015(6) 0.0024(7)
C25 0.0399(9) 0.0632(12) 0.0282(8) 0.0028(8) 0.0080(7) -0.0034(9)
C26 0.0442(10) 0.0546(11) 0.0359(9) 0.0084(8) 0.0079(7) -0.0107(8)
C27 0.0383(8) 0.0430(9) 0.0343(8) 0.0054(7) 0.0021(7) -0.0068(7)
C28 0.0325(8) 0.0572(11) 0.0298(8) 0.0096(7) 0.0025(6) 0.0054(8)
C29 0.0356(8) 0.0594(11) 0.0287(8) 0.0062(7) -0.0020(7) 0.0054(8)
C30 0.0353(9) 0.0646(12) 0.0501(11) 0.0020(9) 0.0038(8) 0.0044(9)
C31 0.0330(9) 0.0757(15) 0.0636(13) 0.0175(12) 0.0016(9) 0.0047(9)
C32 0.0413(10) 0.0828(16) 0.0602(13) 0.0161(12) -0.0207(10) -0.0063(11)
C33 0.0588(13) 0.0856(18) 0.0555(13) -0.0112(12) -0.0225(11) -0.0021(13)
C34 0.0450(10) 0.0823(16) 0.0417(10) -0.0119(10) -0.0079(8) 0.0082(10)
C35 0.0424(10) 0.0513(11) 0.0519(11) 0.0139(9) -0.0003(8) 0.0044(8)
C36 0.0661(15) 0.0634(16) 0.0950(19) 0.0346(15) 0.0145(14) 0.0127(12)
O37 0.0357(6) 0.0376(6) 0.0335(6) 0.0059(5) 0.0025(5) -0.0041(5)
C38 0.0214(6) 0.0328(7) 0.0281(7) -0.0006(6) 0.0010(5) -0.0019(6)
O39 0.0364(6) 0.0399(6) 0.0318(5) -0.0031(5) 0.0084(5) 0.0029(5)
C40 0.0230(6) 0.0337(7) 0.0265(6) -0.0007(6) 0.0026(5) -0.0021(6)
C41 0.0234(6) 0.0381(8) 0.0252(6) -0.0023(6) 0.0017(5) -0.0029(6)
N42 0.0274(6) 0.0340(6) 0.0242(6) -0.0010(5) -0.0001(5) -0.0024(5)
C43 0.0464(9) 0.0387(9) 0.0287(8) 0.0000(7) 0.0020(7) -0.0082(7)
C44 0.0345(8) 0.0379(8) 0.0329(8) -0.0036(7) -0.0082(6) 0.0012(7)
C45 0.0444(10) 0.0430(10) 0.0547(11) -0.0032(8) -0.0163(8) -0.0045(8)
C46 0.0658(14) 0.0515(12) 0.0752(16) -0.0213(11) -0.0355(13) 0.0032(11)
C47 0.0708(15) 0.0752(15) 0.0472(11) -0.0286(11) -0.0266(11) 0.0303(13)
C48 0.0541(12) 0.0775(15) 0.0305(9) -0.0099(9) -0.0068(8) 0.0205(11)
C49 0.0443(10) 0.0525(10) 0.0293(8) -0.0042(7) -0.0021(7) 0.0021(8)
C50 0.0271(7) 0.0480(9) 0.0287(7) 0.0016(7) -0.0022(6) -0.0003(7)
C51 0.0296(7) 0.0425(9) 0.0339(8) 0.0031(7) -0.0013(6) 0.0056(6)
C52 0.0430(9) 0.0437(9) 0.0386(9) 0.0014(7) 0.0046(7) 0.0043(8)
C53 0.0555(12) 0.0469(10) 0.0505(11) 0.0091(9) 0.0132(9) 0.0059(9)
C54 0.0559(12) 0.0401(10) 0.0710(14) 0.0051(10) 0.0057(11) 0.0036(9)
C55 0.0632(13) 0.0424(10) 0.0649(13) -0.0069(10) 0.0056(11) 0.0081(10)
C56 0.0485(10) 0.0473(10) 0.0453(10) -0.0021(8) 0.0070(9) 0.0092(8)
C57 0.0348(9) 0.0759(14) 0.0458(10) 0.0029(10) 0.0000(8) 0.0044(9)
C58 0.0234(7) 0.0585(10) 0.0236(7) -0.0052(7) 0.0003(5) -0.0095(7)
C59 0.0306(8) 0.0751(14) 0.0333(8) -0.0115(9) 0.0042(7) -0.0027(8)
C60 0.0366(9) 0.109(2) 0.0347(9) -0.0143(11) 0.0084(8) -0.0098(11)
C61 0.0452(11) 0.120(2) 0.0290(9) -0.0040(11) 0.0056(8) -0.0354(13)
C62 0.0529(11) 0.0866(16) 0.0282(8) 0.0066(9) -0.0061(8) -0.0350(12)
C63 0.0368(8) 0.0573(11) 0.0267(7) 0.0025(7) -0.0039(6) -0.0163(8)
C64 0.0248(7) 0.0436(9) 0.0287(7) -0.0058(6) 0.0024(6) -0.0037(6)
C65 0.0269(7) 0.0386(8) 0.0377(8) -0.0096(7) -0.0025(6) -0.0049(6)
C66 0.0267(8) 0.0719(13) 0.0428(10) -0.0092(9) 0.0004(7) -0.0068(8)
C67 0.0256(8) 0.0770(14) 0.0612(12) -0.0160(11) 0.0018(8) -0.0069(9)
C68 0.0277(8) 0.0459(10) 0.0807(14) -0.0164(10) -0.0110(9) 0.0014(7)
C69 0.0460(10) 0.0378(9) 0.0698(13) -0.0011(9) -0.0180(10) 0.0039(8)
C70 0.0387(9) 0.0352(9) 0.0482(9) -0.0010(7) -0.0048(7) -0.0018(7)
C71 0.0325(8) 0.0410(9) 0.0453(10) -0.0092(7) 0.0008(7) -0.0042(7)
C72 0.0473(11) 0.0502(11) 0.0687(13) -0.0221(10) 0.0072(10) -0.0011(9)
O73 0.199(3) 0.255(4) 0.0831(15) -0.099(2) 0.0841(19) -0.182(3)
C74 0.0928(19) 0.0593(14) 0.0659(14) -0.0262(12) 0.0415(14) -0.0345(13)
C75 0.0649(15) 0.0701(15) 0.0662(14) -0.0023(12) 0.0035(12) -0.0188(13)
C76 0.083(2) 0.122(3) 0.0595(15) 0.0154(17) 0.0133(14) 0.002(2)

loop_
_atom_type_symbol
_atom_type_scat_dispersion_real
_atom_type_scat_dispersion_imag
_atom_type_scat_Cromer_Mann_a1
_atom_type_scat_Cromer_Mann_b1
_atom_type_scat_Cromer_Mann_a2
_atom_type_scat_Cromer_Mann_b2
_atom_type_scat_Cromer_Mann_a3
_atom_type_scat_Cromer_Mann_b3
_atom_type_scat_Cromer_Mann_a4
_atom_type_scat_Cromer_Mann_b4
_atom_type_scat_Cromer_Mann_c
_atom_type_scat_source
C 0.0181 0.0091 2.3100 20.8439 1.0200 10.2075 1.5886 0.5687 0.8650 51.6512 0.2156 'International Tables Vol C 4.2.6.8 and 6.1.1.4'
H 0.0000 0.0000 0.4930 10.5109 0.3229 26.1257 0.1402 3.1424 0.0408 57.7998 0.0030 'International Tables Vol C 4.2.6.8 and 6.1.1.4'
N 0.0311 0.0180 12.2126 0.0057 3.1322 9.8933 2.0125 28.9975 1.1663 0.5826 -11.5290 'International Tables Vol C 4.2.6.8 and 6.1.1.4'
O 0.0492 0.0322 3.0485 13.2771 2.2868 5.7011 1.5463 0.3239 0.8670 32.9089 0.2508 'International Tables Vol C 4.2.6.8 and 6.1.1.4'

loop_
_geom_angle_atom_site_label_1
_geom_angle_atom_site_label_2
_geom_angle_atom_site_label_3
_geom_angle
_geom_angle_publ_flag
C2 O1 H11 121.1 no
O1 C2 O3 123.33(14) yes
O1 C2 C4 118.56(14) yes
O3 C2 C4 118.11(15) yes
C2 C4 C5 109.66(12) yes
C2 C4 C28 113.94(13) yes
C5 C4 C28 112.03(13) yes
C2 C4 H41 104.7 no
C5 C4 H41 108.3 no
C28 C4 H41 107.8 no
C4 C5 N6 109.98(12) yes
C4 C5 C22 109.07(12) yes
N6 C5 C22 116.80(13) yes
C4 C5 H51 108.0 no
N6 C5 H51 104.7 no
C22 C5 H51 108.0 no
C5 N6 C7 116.07(13) yes
C5 N6 C15 115.16(13) yes
C7 N6 C15 112.30(14) yes
N6 C7 C8 110.79(15) yes
N6 C7 C14 115.03(16) yes
C8 C7 C14 117.29(18) yes
N6 C7 H71 103.4 no
C8 C7 H71 106.1 no
C14 C7 H71 102.4 no
C7 C8 C9 119.50(17) yes
C7 C8 C13 122.0(2) yes
C9 C8 C13 118.3(2) yes
C8 C9 C10 121.4(2) yes
C8 C9 H91 118.4 no
C10 C9 H91 120.1 no
C9 C10 C11 118.8(3) yes
C9 C10 H101 118.1 no
C11 C10 H101 123.1 no
C10 C11 C12 119.6(3) yes
C10 C11 H111 117.2 no
C12 C11 H111 123.2 no
C11 C12 C13 120.8(3) yes
C11 C12 H121 120.0 no
C13 C12 H121 119.2 no
C8 C13 C12 121.0(3) yes
C8 C13 H131 121.0 no
C12 C13 H131 117.9 no
C7 C14 H142 110.3 no
C7 C14 H141 107.3 no
H142 C14 H141 113.0 no
C7 C14 H143 104.1 no
H142 C14 H143 113.4 no
H141 C14 H143 108.2 no
N6 C15 C16 112.89(15) yes
N6 C15 H151 109.9 no
C16 C15 H151 104.5 no
N6 C15 H152 106.7 no
C16 C15 H152 111.0 no
H151 C15 H152 112.0 no
C15 C16 C17 122.44(17) yes
C15 C16 C21 118.69(18) yes
C17 C16 C21 118.66(18) yes
C16 C17 C18 120.4(2) yes
C16 C17 H171 118.2 no
C18 C17 H171 121.3 no
C17 C18 C19 120.0(2) yes
C17 C18 H181 119.8 no
C19 C18 H181 120.2 no
C18 C19 C20 120.0(2) yes
C18 C19 H191 118.8 no
C20 C19 H191 121.1 no
C19 C20 C21 119.8(2) yes
C19 C20 H201 122.0 no
C21 C20 H201 118.2 no
C20 C21 C16 121.0(2) yes
C20 C21 H211 119.7 no
C16 C21 H211 119.3 no
C5 C22 C23 122.00(14) yes
C5 C22 C27 119.44(15) yes
C23 C22 C27 118.55(15) yes
C22 C23 C24 120.69(16) yes
C22 C23 H231 119.3 no
C24 C23 H231 120.0 no
C23 C24 C25 120.09(17) yes
C23 C24 H241 119.7 no
C25 C24 H241 120.2 no
C24 C25 C26 119.64(16) yes
C24 C25 H251 121.1 no
C26 C25 H251 119.2 no
C25 C26 C27 120.43(17) yes
C25 C26 H261 119.3 no
C27 C26 H261 120.3 no
C26 C27 C22 120.56(17) yes
C26 C27 H271 120.5 no
C22 C27 H271 118.9 no
C4 C28 C29 109.28(14) yes
C4 C28 C35 113.89(15) yes
C29 C28 C35 114.68(16) yes
C4 C28 H281 105.8 no
C29 C28 H281 105.1 no
C35 C28 H281 107.3 no
C28 C29 C30 123.06(18) yes
C28 C29 C34 119.48(17) yes
C30 C29 C34 117.46(19) yes
C29 C30 C31 120.7(2) yes
C29 C30 H301 116.1 no
C31 C30 H301 123.1 no
C30 C31 C32 121.1(2) yes
C30 C31 H311 119.7 no
C32 C31 H311 119.2 no
C31 C32 C33 119.7(2) yes
C31 C32 H321 120.5 no
C33 C32 H321 119.8 no
C32 C33 C34 119.8(2) yes
C32 C33 H331 121.9 no
C34 C33 H331 118.3 no
C33 C34 C29 121.3(2) yes
C33 C34 H341 119.1 no
C29 C34 H341 119.5 no
C28 C35 C36 123.5(2) yes
C28 C35 H351 118.1 no
C36 C35 H351 118.4 no
C35 C36 H362 118.5 no
C35 C36 H361 122.2 no
H362 C36 H361 119.3 no
O37 C38 O39 123.89(13) yes
O37 C38 C40 119.89(14) yes
O39 C38 C40 116.22(14) yes
C38 O39 H391 116.8 no
C38 C40 C41 108.94(12) yes
C38 C40 C64 113.99(12) yes
C41 C40 C64 110.18(12) yes
C38 C40 H401 107.0 no
C41 C40 H401 107.2 no
C64 C40 H401 109.3 no
C40 C41 N42 110.70(12) yes
C40 C41 C58 110.80(13) yes
N42 C41 C58 116.60(12) yes
C40 C41 H411 105.3 no
N42 C41 H411 107.1 no
C58 C41 H411 105.5 no
C41 N42 C43 115.18(13) yes
C41 N42 C50 115.10(12) yes
C43 N42 C50 113.84(13) yes
N42 C43 C44 112.99(14) yes
N42 C43 H432 109.7 no
C44 C43 H432 104.4 no
N42 C43 H431 107.1 no
C44 C43 H431 108.7 no
H432 C43 H431 114.1 no
C43 C44 C45 119.60(17) yes
C43 C44 C49 121.23(16) yes
C45 C44 C49 118.87(17) yes
C44 C45 C46 120.2(2) yes
C44 C45 H451 118.2 no
C46 C45 H451 121.6 no
C45 C46 C47 120.3(2) yes
C45 C46 H461 119.0 no
C47 C46 H461 120.6 no
C46 C47 C48 119.9(2) yes
C46 C47 H471 119.2 no
C48 C47 H471 120.9 no
C47 C48 C49 119.8(2) yes
C47 C48 H481 118.7 no
C49 C48 H481 121.5 no
C48 C49 C44 120.9(2) yes
C48 C49 H491 120.5 no
C44 C49 H491 118.6 no
N42 C50 C51 110.56(13) yes
N42 C50 C57 115.53(14) yes
C51 C50 C57 114.97(16) yes
N42 C50 H501 104.4 no
C51 C50 H501 106.2 no
C57 C50 H501 103.9 no
C50 C51 C52 119.00(16) yes
C50 C51 C56 123.11(16) yes
C52 C51 C56 117.90(18) yes
C51 C52 C53 120.89(18) yes
C51 C52 H521 119.1 no
C53 C52 H521 120.0 no
C52 C53 C54 120.41(19) yes
C52 C53 H531 119.4 no
C54 C53 H531 120.2 no
C53 C54 C55 119.2(2) yes
C53 C54 H541 121.4 no
C55 C54 H541 119.3 no
C54 C55 C56 120.1(2) yes
C54 C55 H551 118.8 no
C56 C55 H551 121.1 no
C55 C56 C51 121.40(19) yes
C55 C56 H561 120.4 no
C51 C56 H561 118.1 no
C50 C57 H571 107.7 no
C50 C57 H572 110.0 no
H571 C57 H572 111.5 no
C50 C57 H573 108.8 no
H571 C57 H573 110.7 no
H572 C57 H573 108.1 no
C41 C58 C59 119.38(17) yes
C41 C58 C63 122.85(15) yes
C59 C58 C63 117.78(16) yes
C58 C59 C60 121.3(2) yes
C58 C59 H591 119.5 no
C60 C59 H591 119.2 no
C59 C60 C61 119.8(2) yes
C59 C60 H601 121.5 no
C61 C60 H601 118.7 no
C60 C61 C62 120.19(19) yes
C60 C61 H611 121.3 no
C62 C61 H611 118.5 no
C61 C62 C63 119.7(2) yes
C61 C62 H621 119.3 no
C63 C62 H621 120.9 no
C62 C63 C58 121.2(2) yes
C62 C63 H631 119.6 no
C58 C63 H631 119.2 no
C40 C64 C65 112.12(13) yes
C40 C64 C71 113.52(14) yes
C65 C64 C71 112.45(14) yes
C40 C64 H641 103.9 no
C65 C64 H641 107.5 no
C71 C64 H641 106.6 no
C64 C65 C66 122.00(16) yes
C64 C65 C70 119.70(15) yes
C66 C65 C70 118.28(16) yes
C65 C66 C67 120.3(2) yes
C65 C66 H661 118.2 no
C67 C66 H661 121.5 no
C66 C67 C68 120.8(2) yes
C66 C67 H671 120.9 no
C68 C67 H671 118.3 no
C67 C68 C69 119.48(17) yes
C67 C68 H681 121.3 no
C69 C68 H681 119.2 no
C68 C69 C70 120.3(2) yes
C68 C69 H691 118.7 no
C70 C69 H691 121.0 no
C69 C70 C65 120.71(19) yes
C69 C70 H701 118.8 no
C65 C70 H701 120.5 no
C64 C71 C72 123.26(19) yes
C64 C71 H711 116.9 no
C72 C71 H711 119.8 no
C71 C72 H721 120.8 no
C71 C72 H722 117.3 no
H721 C72 H722 121.9 no
O73 C74 C75 121.5(3) yes
O73 C74 C76 120.7(3) yes
C75 C74 C76 117.8(2) yes
C74 C75 H751 106.3 no
C74 C75 H752 106.9 no
H751 C75 H752 113.0 no
C74 C75 H753 107.6 no
H751 C75 H753 109.7 no
H752 C75 H753 113.0 no
C74 C76 H763 106.8 no
C74 C76 H762 110.5 no
H763 C76 H762 112.6 no
C74 C76 H761 107.2 no
H763 C76 H761 109.4 no
H762 C76 H761 110.2 no

loop_
_geom_bond_atom_site_label_1
_geom_bond_atom_site_label_2
_geom_bond_distance
_geom_bond_publ_flag
O1 C2 1.273(2) yes
O1 H11 0.864 no
C2 O3 1.257(2) yes
C2 C4 1.516(2) yes
C4 C5 1.555(2) yes
C4 C28 1.562(2) yes
C4 H41 1.016 no
C5 N6 1.4777(19) yes
C5 C22 1.533(2) yes
C5 H51 1.014 no
N6 C7 1.471(2) yes
N6 C15 1.473(2) yes
C7 C8 1.509(3) yes
C7 C14 1.538(3) yes
C7 H71 1.011 no
C8 C9 1.391(3) yes
C8 C13 1.391(3) yes
C9 C10 1.373(3) yes
C9 H91 0.973 no
C10 C11 1.409(5) yes
C10 H101 0.951 no
C11 C12 1.377(6) yes
C11 H111 0.950 no
C12 C13 1.355(5) yes
C12 H121 0.987 no
C13 H131 0.961 no
C14 H142 1.035 no
C14 H141 1.018 no
C14 H143 1.135 no
C15 C16 1.515(2) yes
C15 H151 1.030 no
C15 H152 1.039 no
C16 C17 1.390(3) yes
C16 C21 1.382(3) yes
C17 C18 1.392(3) yes
C17 H171 1.006 no
C18 C19 1.382(4) yes
C18 H181 0.980 no
C19 C20 1.375(4) yes
C19 H191 0.952 no
C20 C21 1.391(3) yes
C20 H201 0.978 no
C21 H211 0.959 no
C22 C23 1.391(2) yes
C22 C27 1.390(2) yes
C23 C24 1.397(2) yes
C23 H231 0.987 no
C24 C25 1.380(3) yes
C24 H241 1.004 no
C25 C26 1.380(3) yes
C25 H251 0.970 no
C26 C27 1.393(3) yes
C26 H261 0.998 no
C27 H271 0.939 no
C28 C29 1.520(3) yes
C28 C35 1.508(3) yes
C28 H281 1.020 no
C29 C30 1.382(3) yes
C29 C34 1.392(3) yes
C30 C31 1.394(3) yes
C30 H301 0.972 no
C31 C32 1.363(4) yes
C31 H311 0.959 no
C32 C33 1.367(4) yes
C32 H321 0.975 no
C33 C34 1.401(3) yes
C33 H331 0.999 no
C34 H341 0.968 no
C35 C36 1.306(3) yes
C35 H351 0.946 no
C36 H362 0.966 no
C36 H361 0.970 no
O37 C38 1.258(2) yes
C38 O39 1.2709(19) yes
C38 C40 1.512(2) yes
O39 H391 0.851 no
C40 C41 1.557(2) yes
C40 C64 1.564(2) yes
C40 H401 1.015 no
C41 N42 1.4781(18) yes
C41 C58 1.529(2) yes
C41 H411 1.040 no
N42 C43 1.465(2) yes
N42 C50 1.481(2) yes
C43 C44 1.520(2) yes
C43 H432 1.091 no
C43 H431 1.019 no
C44 C45 1.384(3) yes
C44 C49 1.385(3) yes
C45 C46 1.391(3) yes
C45 H451 0.953 no
C46 C47 1.381(4) yes
C46 H461 0.991 no
C47 C48 1.374(4) yes
C47 H471 0.948 no
C48 C49 1.391(3) yes
C48 H481 1.009 no
C49 H491 0.997 no
C50 C51 1.525(3) yes
C50 C57 1.513(2) yes
C50 H501 1.030 no
C51 C52 1.390(2) yes
C51 C56 1.388(3) yes
C52 C53 1.385(3) yes
C52 H521 0.987 no
C53 C54 1.392(3) yes
C53 H531 0.978 no
C54 C55 1.372(3) yes
C54 H541 0.989 no
C55 C56 1.392(3) yes
C55 H551 0.981 no
C56 H561 1.000 no
C57 H571 1.069 no
C57 H572 1.063 no
C57 H573 1.065 no
C58 C59 1.396(3) yes
C58 C63 1.393(3) yes
C59 C60 1.393(3) yes
C59 H591 0.987 no
C60 C61 1.382(4) yes
C60 H601 0.966 no
C61 C62 1.380(4) yes
C61 H611 0.936 no
C62 C63 1.399(2) yes
C62 H621 0.970 no
C63 H631 0.956 no
C64 C65 1.525(2) yes
C64 C71 1.508(3) yes
C64 H641 1.029 no
C65 C66 1.393(3) yes
C65 C70 1.388(3) yes
C66 C67 1.393(3) yes
C66 H661 0.992 no
C67 C68 1.372(3) yes
C67 H671 0.959 no
C68 C69 1.374(3) yes
C68 H681 0.979 no
C69 C70 1.397(3) yes
C69 H691 0.965 no
C70 H701 0.955 no
C71 C72 1.310(3) yes
C71 H711 0.987 no
C72 H721 0.981 no
C72 H722 0.978 no
O73 C74 1.182(3) yes
C74 C75 1.495(4) yes
C74 C76 1.502(5) yes
C75 H751 1.014 no
C75 H752 0.990 no
C75 H753 1.006 no
C76 H763 1.036 no
C76 H762 1.046 no
C76 H761 1.035 no

loop_
_geom_hbond_atom_site_label_D
_geom_hbond_atom_site_label_H
_geom_hbond_atom_site_label_A
_geom_hbond_site_symmetry_A
_geom_hbond_angle_DHA
_geom_hbond_distance_DH
_geom_hbond_distance_HA
_geom_hbond_distance_DA
_geom_hbond_publ_flag
C14 H141 C27 . 147.12(6) 1.018 2.533 3.433(3) yes
C15 H152 O73 . 135.65(13) 1.039 2.289 3.118(3) yes
C23 H231 O73 . 170.88(12) 0.987 2.526 3.504(3) yes
C41 H411 C56 . 137.44(6) 1.040 2.597 3.436(3) yes
C47 H471 O73 2_455 156.58(8) 0.948 2.373 3.264(3) yes
C57 H572 C59 . 139.11(7) 1.063 2.508 3.384(3) yes
C66 H661 O37 . 132.72(6) 0.992 2.499 3.254(3) yes
O1 H11 O37 . 168.62(6) 0.864 1.793 2.646(3) yes
O39 H391 O3 . 176.64(6) 0.851 1.811 2.661(3) yes
